data_4075350
loop_
_publ_author_name
'Ura, Yasuyuki'
'Utsumi, Taka-aki'
'Tsujita, Hiroshi'
'Wada, Kenji'
'Kondo, Teruyuki'
'Mitsudo, Take-aki'

_publ_section_title
;
 Formation of Divalent Ruthenacycles via Oxidative Cyclization of
 1,3,5-Cyclooctatriene with Maleic Anhydride or Maleimides:&#x00A0; An
 Intermediate for the Transition Metal-Mediated [6 + 2] Cycloaddition of
 1,3,5-Trienes and Alkenes
;
_journal_issue 12
_journal_name_full Organometallics
_journal_page_first 2934
_journal_paper_doi 10.1021/om060242t
_journal_volume 25
_journal_year 2006
_chemical_formula_moiety 'C27 H31 N O3 Ru '
_chemical_formula_sum 'C27 H31 N O3 Ru'
_chemical_formula_weight 518.62
_space_group_IT_number 61
_symmetry_cell_setting orthorhombic
_symmetry_Int_Tables_number 61
_symmetry_space_group_name_Hall '-P 2ac 2ab'
_symmetry_space_group_name_H-M 'P b c a'
_cell_angle_alpha 90.0000
_cell_angle_beta 90.0000
_cell_angle_gamma 90.0000
_cell_formula_units_Z 8
_cell_length_a 15.4164(9)
_cell_length_b 13.1723(7)
_cell_length_c 21.0485(4)
_cell_measurement_reflns_used 21219
_cell_measurement_temperature 193.1
_cell_measurement_theta_max 27.4
_cell_measurement_theta_min 1.0
_cell_volume 4274.3(3)
_computing_cell_refinement Unknown
_computing_data_collection Unknown
_computing_data_reduction CrystalStructure
_computing_publication_material 'CrystalStructure 3.7.0'
_computing_structure_refinement CRYSTALS
_computing_structure_solution SIR92
_diffrn_measured_fraction_theta_full 0.990
_diffrn_measured_fraction_theta_max 0.992
_diffrn_radiation_type 'Mo K\a'
_diffrn_radiation_wavelength 0.71069
_diffrn_reflns_av_R_equivalents 0.148
_diffrn_reflns_limit_h_max 19
_diffrn_reflns_limit_h_min -16
_diffrn_reflns_limit_k_max 17
_diffrn_reflns_limit_k_min -16
_diffrn_reflns_limit_l_max 27
_diffrn_reflns_limit_l_min -27
_diffrn_reflns_number 23658
_diffrn_reflns_theta_full 27.50
_diffrn_reflns_theta_max 27.48
_exptl_absorpt_coefficient_mu 0.765
_exptl_absorpt_correction_T_max 0.926
_exptl_absorpt_correction_T_min 0.431
_exptl_absorpt_correction_type psi-scan
_exptl_absorpt_process_details '(North, Phillips & Mathews, 1968)'
_exptl_crystal_colour yellow
_exptl_crystal_density_diffrn 1.612
_exptl_crystal_density_method 'not measured'
_exptl_crystal_description prism
_exptl_crystal_F_000 2144.00
_exptl_crystal_size_max 0.20
_exptl_crystal_size_mid 0.10
_exptl_crystal_size_min 0.10
_refine_diff_density_max 1.55
_refine_diff_density_min -1.55
_refine_ls_extinction_method none
_refine_ls_goodness_of_fit_ref 1.047
_refine_ls_hydrogen_treatment refall
_refine_ls_number_parameters 320
_refine_ls_number_reflns 4859
_refine_ls_R_factor_gt 0.0442
_refine_ls_shift/su_max 0.0000
_refine_ls_structure_factor_coef Fsqd
_refine_ls_weighting_details 'w = 1/[0.3000\s(Fo^2^) + 1.5000]/(4Fo^2^)'
_refine_ls_weighting_scheme calc
_refine_ls_wR_factor_ref 0.1126
_reflns_number_gt 2701
_reflns_number_total 4862
_reflns_threshold_expression F^2^>2.0\s(F^2^)
_cod_data_source_file om060242tsi20060316_111701.cif
_cod_data_source_block '_complex_4e'
_cod_original_formula_sum 'C27 H31 N O3 Ru '
_cod_database_code 4075350

loop_
_symmetry_equiv_pos_site_id
_symmetry_equiv_pos_as_xyz
1 +X,+Y,+Z
2 1/2-X,1/2+Y,+Z
3 +X,1/2-Y,1/2+Z
4 1/2-X,-Y,1/2+Z
5 -X,-Y,-Z
6 1/2+X,1/2-Y,-Z
7 -X,1/2+Y,1/2-Z
8 1/2+X,+Y,1/2-Z

loop_
_atom_site_label
_atom_site_type_symbol
_atom_site_fract_x
_atom_site_fract_y
_atom_site_fract_z
_atom_site_U_iso_or_equiv
_atom_site_adp_type
_atom_site_occupancy
_atom_site_symmetry_multiplicity
_atom_site_calc_flag
_atom_site_refinement_flags
Ru(1) Ru 1.08810(3) 0.04309(3) 0.65067(2) 0.01926(8) Uani 1.00 1 d .
O(1) O 0.8733(2) 0.2187(3) 0.5127(2) 0.0332(11) Uani 1.00 1 d .
O(2) O 0.8628(2) 0.1182(2) 0.71879(19) 0.0304(10) Uani 1.00 1 d .
O(3) O 0.5150(2) 0.0094(3) 0.5778(2) 0.0362(12) Uani 1.00 1 d .
N(1) N 0.8521(2) 0.1516(3) 0.6123(2) 0.0246(12) Uani 1.00 1 d .
C(1) C 1.0689(3) 0.0939(3) 0.5507(2) 0.0245(13) Uani 1.00 1 d .
C(2) C 1.1388(3) 0.0286(4) 0.5534(2) 0.0286(14) Uani 1.00 1 d .
C(3) C 1.2125(3) 0.0296(4) 0.5954(2) 0.0320(15) Uani 1.00 1 d .
C(4) C 1.2265(3) 0.0915(4) 0.6485(3) 0.0304(14) Uani 1.00 1 d .
C(5) C 1.1746(3) 0.1758(4) 0.6664(2) 0.0279(15) Uani 1.00 1 d .
C(6) C 1.1662(4) 0.2741(4) 0.6293(2) 0.0300(15) Uani 1.00 1 d .
C(7) C 1.1437(3) 0.2652(4) 0.5601(2) 0.0290(15) Uani 1.00 1 d .
C(8) C 1.0604(3) 0.2076(3) 0.5486(2) 0.0248(13) Uani 1.00 1 d .
C(9) C 0.9861(3) 0.2314(3) 0.5940(2) 0.0240(13) Uani 1.00 1 d .
C(10) C 0.8992(3) 0.2013(4) 0.5663(2) 0.0262(14) Uani 1.00 1 d .
C(11) C 0.9903(3) 0.1711(3) 0.6570(2) 0.0223(13) Uani 1.00 1 d .
C(12) C 0.8996(3) 0.1426(3) 0.6702(2) 0.0228(13) Uani 1.00 1 d .
C(13) C 0.7651(3) 0.1179(4) 0.6037(2) 0.0258(14) Uani 1.00 1 d .
C(14) C 0.6965(3) 0.1830(4) 0.6131(2) 0.0286(14) Uani 1.00 1 d .
C(15) C 0.6113(3) 0.1505(4) 0.6047(2) 0.0293(15) Uani 1.00 1 d .
C(16) C 0.5967(3) 0.0501(4) 0.5869(2) 0.0298(14) Uani 1.00 1 d .
C(17) C 0.6652(4) -0.0146(4) 0.5771(3) 0.0338(16) Uani 1.00 1 d .
C(18) C 0.7489(4) 0.0176(4) 0.5861(2) 0.0285(15) Uani 1.00 1 d .
C(19) C 0.4437(4) 0.0765(5) 0.5802(3) 0.049(2) Uani 1.00 1 d .
C(20) C 0.9904(3) -0.0812(3) 0.6417(2) 0.0270(14) Uani 1.00 1 d .
C(21) C 1.0745(3) -0.1238(3) 0.6428(2) 0.0264(14) Uani 1.00 1 d .
C(22) C 1.1092(4) -0.1830(4) 0.6990(2) 0.0340(16) Uani 1.00 1 d .
C(23) C 1.1620(4) -0.1169(4) 0.7453(3) 0.0337(15) Uani 1.00 1 d .
C(24) C 1.1311(3) -0.0089(4) 0.7482(2) 0.0279(14) Uani 1.00 1 d .
C(25) C 1.0462(3) 0.0198(4) 0.7518(2) 0.0281(14) Uani 1.00 1 d .
C(26) C 0.9707(3) -0.0557(4) 0.7600(2) 0.0302(14) Uani 1.00 1 d .
C(27) C 0.9302(4) -0.0930(4) 0.6983(2) 0.0318(15) Uani 1.00 1 d .
H(1) H 1.0200 0.0619 0.5319 0.029 Uiso 1.00 1 c R
H(2) H 1.1279 -0.0362 0.5353 0.034 Uiso 1.00 1 c R
H(3) H 1.2386 -0.0353 0.5997 0.038 Uiso 1.00 1 c R
H(4) H 1.2620 0.0634 0.6810 0.036 Uiso 1.00 1 c R
H(5) H 1.1803 0.1891 0.7106 0.033 Uiso 1.00 1 c R
H(6) H 1.2194 0.3099 0.6329 0.036 Uiso 1.00 1 c R
H(7) H 1.1211 0.3126 0.6484 0.036 Uiso 1.00 1 c R
H(8) H 1.1901 0.2308 0.5396 0.035 Uiso 1.00 1 c R
H(9) H 1.1377 0.3312 0.5425 0.035 Uiso 1.00 1 c R
H(10) H 1.0407 0.2249 0.5072 0.030 Uiso 1.00 1 c R
H(11) H 0.9861 0.3021 0.6027 0.029 Uiso 1.00 1 c R
H(12) H 1.0087 0.2162 0.6896 0.027 Uiso 1.00 1 c R
H(13) H 0.7080 0.2510 0.6255 0.034 Uiso 1.00 1 c R
H(14) H 0.5645 0.1964 0.6111 0.035 Uiso 1.00 1 c R
H(15) H 0.6547 -0.0820 0.5629 0.041 Uiso 1.00 1 c R
H(16) H 0.7961 -0.0281 0.5807 0.034 Uiso 1.00 1 c R
H(17) H 0.4614 0.1420 0.5665 0.059 Uiso 1.00 1 c R
H(18) H 0.3988 0.0522 0.5533 0.059 Uiso 1.00 1 c R
H(19) H 0.4229 0.0805 0.6226 0.059 Uiso 1.00 1 c R
H(20) H 0.9613 -0.0838 0.6019 0.032 Uiso 1.00 1 c R
H(21) H 1.0928 -0.1500 0.6029 0.032 Uiso 1.00 1 c R
H(22) H 1.1452 -0.2362 0.6838 0.041 Uiso 1.00 1 c R
H(23) H 1.0616 -0.2111 0.7217 0.041 Uiso 1.00 1 c R
H(24) H 1.2207 -0.1169 0.7317 0.040 Uiso 1.00 1 c R
H(25) H 1.1583 -0.1458 0.7866 0.040 Uiso 1.00 1 c R
H(26) H 1.1705 0.0363 0.7684 0.033 Uiso 1.00 1 c R
H(27) H 1.0378 0.0814 0.7745 0.034 Uiso 1.00 1 c R
H(28) H 0.9265 -0.0244 0.7846 0.036 Uiso 1.00 1 c R
H(29) H 0.9929 -0.1127 0.7823 0.036 Uiso 1.00 1 c R
H(30) H 0.8778 -0.0568 0.6915 0.038 Uiso 1.00 1 c R
H(31) H 0.9178 -0.1632 0.7030 0.038 Uiso 1.00 1 c R

loop_
_atom_site_aniso_label
_atom_site_aniso_U_11
_atom_site_aniso_U_22
_atom_site_aniso_U_33
_atom_site_aniso_U_12
_atom_site_aniso_U_13
_atom_site_aniso_U_23
Ru(1) 0.01943(18) 0.01776(17) 0.02058(18) -0.00068(19) 0.0020(2) -0.00006(19)
O(1) 0.024(2) 0.044(2) 0.032(2) -0.0040(19) -0.0029(18) 0.0084(19)
O(2) 0.030(2) 0.033(2) 0.028(2) 0.0015(18) 0.0072(18) -0.0028(18)
O(3) 0.018(2) 0.043(2) 0.048(2) -0.0064(18) -0.0027(19) 0.002(2)
N(1) 0.016(2) 0.027(2) 0.031(2) -0.0016(19) -0.0002(19) 0.002(2)
C(1) 0.031(3) 0.024(2) 0.019(2) -0.004(2) 0.006(2) -0.005(2)
C(2) 0.034(3) 0.027(2) 0.024(2) 0.001(2) 0.013(2) 0.001(2)
C(3) 0.031(3) 0.024(2) 0.041(3) 0.006(2) 0.012(2) 0.005(2)
C(4) 0.017(2) 0.035(2) 0.039(3) -0.004(2) 0.000(2) 0.009(3)
C(5) 0.029(3) 0.026(2) 0.028(3) -0.002(2) -0.006(2) 0.001(2)
C(6) 0.029(3) 0.020(2) 0.041(3) -0.010(2) -0.005(2) 0.003(2)
C(7) 0.030(3) 0.021(2) 0.037(3) -0.005(2) -0.000(2) 0.007(2)
C(8) 0.022(2) 0.025(2) 0.027(2) -0.002(2) 0.003(2) 0.005(2)
C(9) 0.031(2) 0.015(2) 0.025(2) 0.000(2) -0.001(2) 0.000(2)
C(10) 0.026(3) 0.022(2) 0.031(2) -0.003(2) 0.003(2) 0.001(2)
C(11) 0.023(2) 0.021(2) 0.023(2) 0.002(2) -0.002(2) -0.003(2)
C(12) 0.024(3) 0.017(2) 0.027(2) 0.001(2) 0.003(2) -0.004(2)
C(13) 0.022(2) 0.026(2) 0.029(2) -0.004(2) -0.000(2) 0.003(2)
C(14) 0.030(3) 0.025(2) 0.031(3) -0.004(2) -0.003(2) -0.000(2)
C(15) 0.029(3) 0.033(2) 0.026(2) 0.004(2) -0.002(2) 0.003(2)
C(16) 0.031(3) 0.033(2) 0.025(2) -0.007(2) -0.001(2) 0.006(2)
C(17) 0.036(3) 0.027(3) 0.038(3) -0.002(2) 0.006(2) -0.002(2)
C(18) 0.026(2) 0.028(3) 0.032(3) 0.003(2) 0.005(2) -0.003(2)
C(19) 0.031(3) 0.058(4) 0.060(4) -0.005(3) -0.010(3) 0.013(3)
C(20) 0.036(3) 0.021(2) 0.024(3) -0.004(2) -0.002(2) -0.001(2)
C(21) 0.034(3) 0.015(2) 0.030(3) -0.006(2) 0.008(2) -0.002(2)
C(22) 0.036(3) 0.027(2) 0.040(3) 0.005(2) 0.010(2) 0.009(2)
C(23) 0.036(3) 0.033(2) 0.033(3) 0.008(2) -0.003(2) 0.007(3)
C(24) 0.024(2) 0.034(3) 0.025(2) -0.002(2) -0.005(2) 0.003(2)
C(25) 0.038(3) 0.029(2) 0.018(2) -0.004(2) -0.002(2) 0.001(2)
C(26) 0.033(3) 0.030(2) 0.028(2) 0.000(2) 0.006(2) 0.007(2)
C(27) 0.035(3) 0.025(2) 0.036(3) -0.006(2) 0.007(2) -0.002(2)

loop_
_atom_type_symbol
_atom_type_description
_atom_type_scat_dispersion_real
_atom_type_scat_dispersion_imag
_atom_type_scat_source
C C 0.003 0.002
;
International Tables for Crystallography
(1992, Vol. C, Tables 4.2.6.8 and 6.1.1.4)
;
H H 0.000 0.000
;
International Tables for Crystallography
(1992, Vol. C, Table 6.1.1.4)
;
O O 0.011 0.006
;
International Tables for Crystallography
(1992, Vol. C, Tables 4.2.6.8 and 6.1.1.4)
;
N N 0.006 0.003
;
International Tables for Crystallography
(1992, Vol. C, Tables 4.2.6.8 and 6.1.1.4)
;
Ru Ru -1.259 0.836
;
International Tables for Crystallography
(1992, Vol. C, Tables 4.2.6.8 and 6.1.1.4)
;

loop_
_geom_angle_atom_site_label_1
_geom_angle_atom_site_label_2
_geom_angle_atom_site_label_3
_geom_angle
C(1) Ru(1) C(2) 36.3(2)
C(1) Ru(1) C(3) 69.5(2)
C(1) Ru(1) C(4) 91.3(2)
C(1) Ru(1) C(5) 89.1(2)
C(1) Ru(1) C(11) 75.1(2)
C(1) Ru(1) C(20) 92.9(2)
C(1) Ru(1) C(21) 102.4(2)
C(1) Ru(1) C(24) 170.6(2)
C(1) Ru(1) C(25) 153.9(2)
C(2) Ru(1) C(3) 37.7(2)
C(2) Ru(1) C(4) 70.5(2)
C(2) Ru(1) C(5) 89.6(2)
C(2) Ru(1) C(11) 110.9(2)
C(2) Ru(1) C(20) 95.6(2)
C(2) Ru(1) C(21) 83.0(2)
C(2) Ru(1) C(24) 135.5(2)
C(2) Ru(1) C(25) 166.6(2)
C(3) Ru(1) C(4) 36.4(2)
C(3) Ru(1) C(5) 68.1(2)
C(3) Ru(1) C(11) 131.0(2)
C(3) Ru(1) C(20) 118.3(2)
C(3) Ru(1) C(21) 87.9(2)
C(3) Ru(1) C(24) 101.2(2)
C(3) Ru(1) C(25) 136.4(2)
C(4) Ru(1) C(5) 37.2(2)
C(4) Ru(1) C(11) 115.19(19)
C(4) Ru(1) C(20) 148.7(2)
C(4) Ru(1) C(21) 111.9(2)
C(4) Ru(1) C(24) 79.9(2)
C(4) Ru(1) C(25) 109.5(2)
C(5) Ru(1) C(11) 78.76(19)
C(5) Ru(1) C(20) 173.6(2)
C(5) Ru(1) C(21) 148.0(2)
C(5) Ru(1) C(24) 85.8(2)
C(5) Ru(1) C(25) 98.0(2)
C(11) Ru(1) C(20) 95.85(19)
C(11) Ru(1) C(21) 132.86(19)
C(11) Ru(1) C(24) 111.5(2)
C(11) Ru(1) C(25) 81.6(2)
C(20) Ru(1) C(21) 37.1(2)
C(20) Ru(1) C(24) 93.0(2)
C(20) Ru(1) C(25) 77.6(2)
C(21) Ru(1) C(24) 78.2(2)
C(21) Ru(1) C(25) 84.7(2)
C(24) Ru(1) C(25) 35.2(2)
C(16) O(3) C(19) 117.5(4)
C(10) N(1) C(12) 111.7(4)
C(10) N(1) C(13) 123.7(4)
C(12) N(1) C(13) 124.6(4)
Ru(1) C(1) C(2) 70.7(3)
Ru(1) C(1) C(8) 109.8(3)
C(2) C(1) C(8) 133.5(5)
Ru(1) C(2) C(1) 73.0(3)
Ru(1) C(2) C(3) 73.0(3)
C(1) C(2) C(3) 129.5(5)
Ru(1) C(3) C(2) 69.2(3)
Ru(1) C(3) C(4) 70.9(3)
C(2) C(3) C(4) 128.1(5)
Ru(1) C(4) C(3) 72.7(3)
Ru(1) C(4) C(5) 71.3(3)
C(3) C(4) C(5) 125.5(5)
Ru(1) C(5) C(4) 71.5(3)
Ru(1) C(5) C(6) 122.8(4)
C(4) C(5) C(6) 125.4(5)
C(5) C(6) C(7) 116.9(4)
C(6) C(7) C(8) 113.0(4)
C(1) C(8) C(7) 115.0(4)
C(1) C(8) C(9) 104.6(4)
C(7) C(8) C(9) 115.7(4)
C(8) C(9) C(10) 111.7(4)
C(8) C(9) C(11) 113.7(4)
C(10) C(9) C(11) 103.4(4)
O(1) C(10) N(1) 124.6(5)
O(1) C(10) C(9) 126.7(5)
N(1) C(10) C(9) 108.7(4)
Ru(1) C(11) C(9) 111.0(3)
Ru(1) C(11) C(12) 116.9(3)
C(9) C(11) C(12) 104.6(4)
O(2) C(12) N(1) 120.1(4)
O(2) C(12) C(11) 132.1(5)
N(1) C(12) C(11) 107.8(4)
N(1) C(13) C(14) 120.7(4)
N(1) C(13) C(18) 119.9(5)
C(14) C(13) C(18) 119.4(5)
C(13) C(14) C(15) 121.0(5)
C(14) C(15) C(16) 118.5(5)
O(3) C(16) C(15) 123.5(5)
O(3) C(16) C(17) 116.1(5)
C(15) C(16) C(17) 120.4(5)
C(16) C(17) C(18) 120.7(5)
C(13) C(18) C(17) 119.9(5)
Ru(1) C(20) C(21) 70.8(3)
Ru(1) C(20) C(27) 114.9(3)
C(21) C(20) C(27) 120.4(5)
Ru(1) C(21) C(20) 72.1(2)
Ru(1) C(21) C(22) 114.8(3)
C(20) C(21) C(22) 122.8(5)
C(21) C(22) C(23) 113.0(4)
C(22) C(23) C(24) 113.2(5)
Ru(1) C(24) C(23) 110.0(4)
Ru(1) C(24) C(25) 71.7(3)
C(23) C(24) C(25) 124.6(5)
Ru(1) C(25) C(24) 73.0(3)
Ru(1) C(25) C(26) 114.3(3)
C(24) C(25) C(26) 123.6(4)
C(25) C(26) C(27) 115.0(4)
C(20) C(27) C(26) 112.7(4)
Ru(1) C(1) H(1) 111.4
C(2) C(1) H(1) 111.1
C(8) C(1) H(1) 111.2
Ru(1) C(2) H(2) 112.9
C(1) C(2) H(2) 113.8
C(3) C(2) H(2) 113.3
Ru(1) C(3) H(3) 112.6
C(2) C(3) H(3) 112.5
C(4) C(3) H(3) 112.6
Ru(1) C(4) H(4) 115.2
C(3) C(4) H(4) 115.9
C(5) C(4) H(4) 116.0
Ru(1) C(5) H(5) 110.2
C(4) C(5) H(5) 110.5
C(6) C(5) H(5) 110.8
C(5) C(6) H(6) 107.9
C(5) C(6) H(7) 107.5
C(7) C(6) H(6) 108.4
C(7) C(6) H(7) 106.4
H(6) C(6) H(7) 109.5
C(6) C(7) H(8) 107.7
C(6) C(7) H(9) 109.3
C(8) C(7) H(8) 109.1
C(8) C(7) H(9) 108.3
H(8) C(7) H(9) 109.5
C(1) C(8) H(10) 107.1
C(7) C(8) H(10) 107.3
C(9) C(8) H(10) 106.5
C(8) C(9) H(11) 108.9
C(10) C(9) H(11) 109.3
C(11) C(9) H(11) 109.7
Ru(1) C(11) H(12) 108.0
C(9) C(11) H(12) 108.1
C(12) C(11) H(12) 107.9
C(13) C(14) H(13) 118.9
C(15) C(14) H(13) 120.1
C(14) C(15) H(14) 120.2
C(16) C(15) H(14) 121.3
C(16) C(17) H(15) 119.8
C(18) C(17) H(15) 119.4
C(13) C(18) H(16) 119.7
C(17) C(18) H(16) 120.5
O(3) C(19) H(17) 109.5
O(3) C(19) H(18) 109.5
O(3) C(19) H(19) 109.4
H(17) C(19) H(18) 109.5
H(17) C(19) H(19) 109.5
H(18) C(19) H(19) 109.5
Ru(1) C(20) H(20) 114.8
C(21) C(20) H(20) 115.8
C(27) C(20) H(20) 113.5
Ru(1) C(21) H(21) 113.4
C(20) C(21) H(21) 113.7
C(22) C(21) H(21) 113.5
C(21) C(22) H(22) 108.8
C(21) C(22) H(23) 108.7
C(23) C(22) H(22) 108.8
C(23) C(22) H(23) 108.1
H(22) C(22) H(23) 109.5
C(22) C(23) H(24) 108.3
C(22) C(23) H(25) 108.7
C(24) C(23) H(24) 108.2
C(24) C(23) H(25) 108.9
H(24) C(23) H(25) 109.5
Ru(1) C(24) H(26) 113.8
C(23) C(24) H(26) 114.1
C(25) C(24) H(26) 114.5
Ru(1) C(25) H(27) 113.5
C(24) C(25) H(27) 113.2
C(26) C(25) H(27) 113.1
C(25) C(26) H(28) 108.9
C(25) C(26) H(29) 107.1
C(27) C(26) H(28) 108.1
C(27) C(26) H(29) 108.3
H(28) C(26) H(29) 109.5
C(20) C(27) H(30) 110.5
C(20) C(27) H(31) 107.8
C(26) C(27) H(30) 108.4
C(26) C(27) H(31) 107.9
H(30) C(27) H(31) 109.5

loop_
_geom_bond_atom_site_label_1
_geom_bond_atom_site_label_2
_geom_bond_distance
Ru(1) C(1) 2.228(5)
Ru(1) C(2) 2.200(5)
Ru(1) C(3) 2.250(5)
Ru(1) C(4) 2.227(5)
Ru(1) C(5) 2.224(5)
Ru(1) C(11) 2.266(5)
Ru(1) C(20) 2.232(5)
Ru(1) C(21) 2.215(4)
Ru(1) C(24) 2.263(5)
Ru(1) C(25) 2.246(5)
O(1) C(10) 1.218(7)
O(2) C(12) 1.214(6)
O(3) C(16) 1.383(7)
O(3) C(19) 1.410(7)
N(1) C(10) 1.376(7)
N(1) C(12) 1.426(7)
N(1) C(13) 1.424(7)
C(1) C(2) 1.381(8)
C(1) C(8) 1.504(7)
C(2) C(3) 1.440(8)
C(3) C(4) 1.400(8)
C(4) C(5) 1.420(7)
C(5) C(6) 1.517(7)
C(6) C(7) 1.501(8)
C(7) C(8) 1.512(7)
C(8) C(9) 1.524(7)
C(9) C(10) 1.514(8)
C(9) C(11) 1.547(7)
C(11) C(12) 1.473(7)
C(13) C(14) 1.377(8)
C(13) C(18) 1.394(7)
C(14) C(15) 1.393(8)
C(15) C(16) 1.393(8)
C(16) C(17) 1.371(8)
C(17) C(18) 1.373(8)
C(20) C(21) 1.413(8)
C(20) C(27) 1.519(8)
C(21) C(22) 1.514(8)
C(22) C(23) 1.539(8)
C(23) C(24) 1.502(7)
C(24) C(25) 1.365(8)
C(25) C(26) 1.540(8)
C(26) C(27) 1.523(8)
C(1) H(1) 0.950
C(2) H(2) 0.950
C(3) H(3) 0.950
C(4) H(4) 0.950
C(5) H(5) 0.950
C(6) H(6) 0.950
C(6) H(7) 0.950
C(7) H(8) 0.950
C(7) H(9) 0.950
C(8) H(10) 0.950
C(9) H(11) 0.950
C(11) H(12) 0.950
C(14) H(13) 0.950
C(15) H(14) 0.950
C(17) H(15) 0.950
C(18) H(16) 0.950
C(19) H(17) 0.950
C(19) H(18) 0.950
C(19) H(19) 0.950
C(20) H(20) 0.950
C(21) H(21) 0.950
C(22) H(22) 0.950
C(22) H(23) 0.950
C(23) H(24) 0.950
C(23) H(25) 0.950
C(24) H(26) 0.950
C(25) H(27) 0.950
C(26) H(28) 0.950
C(26) H(29) 0.950
C(27) H(30) 0.950
C(27) H(31) 0.950

loop_
_geom_contact_atom_site_label_1
_geom_contact_atom_site_label_2
_geom_contact_distance
_geom_contact_site_symmetry_2
O(1) C(2) 3.547(7) 75605
O(1) C(19) 3.505(8) 55606
O(1) C(21) 3.595(7) 75605
O(2) C(4) 3.512(7) 45608
O(2) C(22) 3.168(7) 75607
O(2) C(23) 3.590(6) 75607
O(3) O(3) 3.315(6) 65605
O(3) C(19) 3.570(9) 65605
O(3) C(26) 3.585(7) 45608
C(2) O(1) 3.547(7) 75605
C(2) C(18) 3.463(8) 75605
C(4) O(2) 3.512(7) 55608
C(12) C(22) 3.589(7) 75607
C(16) C(24) 3.597(7) 45608
C(16) C(25) 3.506(7) 45608
C(18) C(2) 3.463(8) 75605
C(19) O(1) 3.505(8) 45606
C(19) O(3) 3.570(9) 65605
C(21) O(1) 3.595(7) 75605
C(22) O(2) 3.168(7) 74607
C(22) C(12) 3.589(7) 74607
C(23) O(2) 3.590(6) 74607
C(24) C(16) 3.597(7) 55608
C(25) C(16) 3.506(7) 55608
C(26) O(3) 3.585(7) 55608
